data_7042750
loop_
_publ_author_name
'Kashid, Vitthal S.'
'Radhakrishna, Latchupatula'
'Balakrishna, Maravanji Shivaramaiah'

_publ_section_title
;
 First examples of tri- and tetraphosphametacyclophanes: synthesis and
 isolation of an unusual hexapalladium complex containing pincer units
 with Pd---P covalent bonds
;
_journal_name_full 'Dalton Trans.'
_journal_paper_doi 10.1039/C7DT00737J
_journal_year 2017
_chemical_formula_sum 'C40 H26 Cl2 N3 O6 P3'
_chemical_formula_weight 808.45
_space_group_crystal_system triclinic
_space_group_IT_number 2
_space_group_name_Hall '-P 1'
_space_group_name_H-M_alt 'P -1'
_symmetry_space_group_name_Hall '-P 1'
_symmetry_space_group_name_H-M 'P -1'
_atom_sites_solution_hydrogens geom
_audit_creation_method SHELXL-2014/7
_audit_update_record
;
2016-09-24 deposited with the CCDC.
2017-04-20 downloaded from the CCDC.
;
_cell_angle_alpha 93.834(4)
_cell_angle_beta 96.273(4)
_cell_angle_gamma 106.767(5)
_cell_formula_units_Z 2
_cell_length_a 8.8960(5)
_cell_length_b 13.1019(6)
_cell_length_c 16.2731(7)
_cell_measurement_reflns_used 4255
_cell_measurement_temperature 100(2)
_cell_measurement_theta_max 29.2
_cell_measurement_theta_min 3.1
_cell_volume 1795.52(16)
_computing_structure_refinement 'SHELXL-2014/7 (Sheldrick, 2014)'
_diffrn_ambient_temperature 100(2)
_diffrn_measured_fraction_theta_full 0.998
_diffrn_measured_fraction_theta_max 0.998
_diffrn_measurement_device_type 'Rigaku saturn 724'
_diffrn_measurement_method \w
_diffrn_radiation_type MoK\a
_diffrn_radiation_wavelength 0.71073
_diffrn_reflns_av_R_equivalents 0.0590
_diffrn_reflns_av_unetI/netI 0.0562
_diffrn_reflns_Laue_measured_fraction_full 0.998
_diffrn_reflns_Laue_measured_fraction_max 0.998
_diffrn_reflns_limit_h_max 10
_diffrn_reflns_limit_h_min -10
_diffrn_reflns_limit_k_max 15
_diffrn_reflns_limit_k_min -14
_diffrn_reflns_limit_l_max 19
_diffrn_reflns_limit_l_min -19
_diffrn_reflns_number 16019
_diffrn_reflns_point_group_measured_fraction_full 0.998
_diffrn_reflns_point_group_measured_fraction_max 0.998
_diffrn_reflns_theta_full 24.999
_diffrn_reflns_theta_max 24.999
_diffrn_reflns_theta_min 1.959
_exptl_absorpt_coefficient_mu 0.369
_exptl_absorpt_correction_T_max 0.971
_exptl_absorpt_correction_T_min 0.926
_exptl_absorpt_correction_type numerical
_exptl_absorpt_process_details 'Numabs Rigaku 1999'
_exptl_crystal_colour yellow
_exptl_crystal_density_diffrn 1.495
_exptl_crystal_description prism
_exptl_crystal_F_000 828
_exptl_crystal_size_max 0.18
_exptl_crystal_size_mid 0.13
_exptl_crystal_size_min 0.09
_refine_diff_density_max 0.711
_refine_diff_density_min -0.522
_refine_diff_density_rms 0.088
_refine_ls_extinction_method none
_refine_ls_goodness_of_fit_ref 1.029
_refine_ls_hydrogen_treatment constr
_refine_ls_matrix_type full
_refine_ls_number_parameters 487
_refine_ls_number_reflns 6317
_refine_ls_number_restraints 0
_refine_ls_restrained_S_all 1.029
_refine_ls_R_factor_all 0.0576
_refine_ls_R_factor_gt 0.0480
_refine_ls_shift/su_max 0.001
_refine_ls_shift/su_mean 0.000
_refine_ls_structure_factor_coef Fsqd
_refine_ls_weighting_details 'w=1/[\s^2^(Fo^2^)+(0.0640P)^2^+1.6230P] where P=(Fo^2^+2Fc^2^)/3'
_refine_ls_weighting_scheme calc
_refine_ls_wR_factor_gt 0.1183
_refine_ls_wR_factor_ref 0.1273
_reflns_Friedel_coverage 0.000
_reflns_number_gt 5463
_reflns_number_total 6317
_reflns_threshold_expression 'I > 2\s(I)'
_cod_data_source_file c7dt00737j2.cif
_cod_data_source_block msb-vsk-233_mo
_cod_original_cell_volume 1795.51(16)
_cod_database_code 7042750
_shelx_shelxl_version_number 2014/7
_shelx_space_group_comment
;
The symmetry employed for this shelxl refinement is uniquely defined
by the following loop, which should always be used as a source of
symmetry information in preference to the above space-group names.
They are only intended as comments.
;

loop_
_space_group_symop_operation_xyz
'x, y, z'
'-x, -y, -z'

loop_
_atom_site_label
_atom_site_type_symbol
_atom_site_fract_x
_atom_site_fract_y
_atom_site_fract_z
_atom_site_U_iso_or_equiv
_atom_site_adp_type
_atom_site_occupancy
_atom_site_site_symmetry_order
_atom_site_calc_flag
_atom_site_refinement_flags_posn
_atom_site_refinement_flags_adp
P2 P 0.32687(7) 0.71442(5) 0.31957(4) 0.01590(16) Uani 1 1 d . .
P1 P 0.66063(7) 0.82071(5) 0.15442(4) 0.01565(16) Uani 1 1 d . .
P3 P 0.60950(8) 0.50789(5) 0.27423(4) 0.01723(16) Uani 1 1 d . .
Cl1 Cl -0.04108(11) 0.81598(8) 0.67238(5) 0.0502(2) Uani 1 1 d . .
Cl2 Cl 0.28746(11) 0.89667(7) 0.64391(5) 0.0487(2) Uani 1 1 d . .
O5 O 0.4416(2) 0.81163(14) 0.02095(11) 0.0231(4) Uani 1 1 d . .
O6 O 0.3549(2) 0.34174(13) 0.20366(12) 0.0238(4) Uani 1 1 d . .
O1 O 0.6095(2) 0.34858(15) 0.37533(12) 0.0278(4) Uani 1 1 d . .
O4 O 0.7383(2) 1.03136(14) 0.12414(12) 0.0261(4) Uani 1 1 d . .
O2 O 0.1136(2) 0.66289(15) 0.43336(13) 0.0305(5) Uani 1 1 d . .
O3 O 0.0874(2) 0.80705(17) 0.32134(13) 0.0328(5) Uani 1 1 d . .
N3 N 0.4656(2) 0.59096(15) 0.12583(13) 0.0152(4) Uani 1 1 d . .
N2 N 0.3697(2) 0.51801(16) 0.37836(13) 0.0182(5) Uani 1 1 d . .
N1 N 0.4252(2) 0.89674(15) 0.22486(12) 0.0161(4) Uani 1 1 d . .
C34 C 0.3960(3) 0.48531(19) 0.12221(16) 0.0174(5) Uani 1 1 d . .
C33 C 0.4345(3) 0.43191(19) 0.19576(16) 0.0175(5) Uani 1 1 d . .
C9 C 0.4457(3) 1.0621(2) 0.16652(17) 0.0224(6) Uani 1 1 d . .
H9 H 0.4961 1.1129 0.1333 0.027 Uiso 1 1 calc R U
C21 C 0.2619(3) 0.54213(19) 0.42035(16) 0.0184(5) Uani 1 1 d . .
C20 C 0.2151(3) 0.63946(19) 0.39970(16) 0.0184(5) Uani 1 1 d . .
C14 C 0.5021(3) 0.79276(18) 0.39058(15) 0.0167(5) Uani 1 1 d . .
C22 C 0.1958(3) 0.4830(2) 0.48230(16) 0.0219(6) Uani 1 1 d . .
H22 H 0.1236 0.5038 0.5117 0.026 Uiso 1 1 calc R U
C38 C 0.4185(3) 0.64111(19) 0.06345(15) 0.0160(5) Uani 1 1 d . .
C39 C 0.4907(3) 0.75944(19) 0.06965(15) 0.0166(5) Uani 1 1 d . .
C10 C 0.3186(3) 1.0731(2) 0.20320(17) 0.0244(6) Uani 1 1 d . .
H10 H 0.2830 1.1325 0.1962 0.029 Uiso 1 1 calc R U
C29 C 0.8349(3) 0.2973(2) 0.18700(16) 0.0216(6) Uani 1 1 d . .
H29 H 0.8122 0.2241 0.1722 0.026 Uiso 1 1 calc R U
C23 C 0.2391(3) 0.3935(2) 0.49930(17) 0.0239(6) Uani 1 1 d . .
H23 H 0.1933 0.3507 0.5387 0.029 Uiso 1 1 calc R U
C1 C 0.8181(3) 0.82369(18) 0.09058(15) 0.0160(5) Uani 1 1 d . .
C19 C 0.6518(3) 0.7946(2) 0.37255(16) 0.0187(5) Uani 1 1 d . .
H19 H 0.6623 0.7555 0.3248 0.022 Uiso 1 1 calc R U
C15 C 0.4879(3) 0.8502(2) 0.46316(16) 0.0212(6) Uani 1 1 d . .
H15 H 0.3883 0.8491 0.4762 0.025 Uiso 1 1 calc R U
C12 C 0.3008(3) 0.90818(19) 0.25918(15) 0.0171(5) Uani 1 1 d . .
C18 C 0.7853(3) 0.8543(2) 0.42542(17) 0.0226(6) Uani 1 1 d . .
H18 H 0.8854 0.8561 0.4128 0.027 Uiso 1 1 calc R U
C28 C 0.7195(3) 0.3379(2) 0.21245(16) 0.0204(5) Uani 1 1 d . .
H28 H 0.6191 0.2918 0.2150 0.024 Uiso 1 1 calc R U
C11 C 0.2438(3) 0.9948(2) 0.25083(16) 0.0220(6) Uani 1 1 d . .
H11 H 0.1577 1.0005 0.2764 0.026 Uiso 1 1 calc R U
C6 C 0.9348(3) 0.7808(2) 0.12308(16) 0.0203(5) Uani 1 1 d . .
H6 H 0.9280 0.7524 0.1739 0.024 Uiso 1 1 calc R U
C17 C 0.7701(3) 0.9112(2) 0.49674(17) 0.0251(6) Uani 1 1 d . .
H17 H 0.8601 0.9513 0.5322 0.030 Uiso 1 1 calc R U
C7 C 0.6404(3) 0.95796(19) 0.14719(16) 0.0195(5) Uani 1 1 d . .
C4 C 1.0741(3) 0.8237(2) 0.00682(17) 0.0225(6) Uani 1 1 d . .
H4 H 1.1611 0.8254 -0.0206 0.027 Uiso 1 1 calc R U
C2 C 0.8306(3) 0.86594(19) 0.01459(16) 0.0192(5) Uani 1 1 d . .
H2 H 0.7530 0.8944 -0.0082 0.023 Uiso 1 1 calc R U
C8 C 0.4974(3) 0.97340(19) 0.18021(15) 0.0181(5) Uani 1 1 d . .
C37 C 0.3068(3) 0.5891(2) -0.00358(16) 0.0237(6) Uani 1 1 d . .
H37 H 0.2757 0.6274 -0.0448 0.028 Uiso 1 1 calc R U
C3 C 0.9570(3) 0.86589(19) -0.02714(16) 0.0210(6) Uani 1 1 d . .
H3 H 0.9643 0.8940 -0.0780 0.025 Uiso 1 1 calc R U
C16 C 0.6227(3) 0.9090(2) 0.51572(17) 0.0247(6) Uani 1 1 d . .
H16 H 0.6133 0.9471 0.5642 0.030 Uiso 1 1 calc R U
C26 C 0.5452(3) 0.41398(19) 0.35493(16) 0.0199(5) Uani 1 1 d . .
C5 C 1.0605(3) 0.7797(2) 0.08081(17) 0.0241(6) Uani 1 1 d . .
H5 H 1.1363 0.7490 0.1025 0.029 Uiso 1 1 calc R U
C27 C 0.7515(3) 0.44744(19) 0.23453(15) 0.0176(5) Uani 1 1 d . .
C25 C 0.4151(3) 0.4332(2) 0.39812(16) 0.0193(5) Uani 1 1 d . .
C32 C 0.9035(3) 0.5150(2) 0.23134(16) 0.0211(6) Uani 1 1 d . .
H32 H 0.9275 0.5881 0.2469 0.025 Uiso 1 1 calc R U
C35 C 0.2872(3) 0.4267(2) 0.05565(16) 0.0226(6) Uani 1 1 d . .
H35 H 0.2452 0.3528 0.0543 0.027 Uiso 1 1 calc R U
C13 C 0.2195(3) 0.8166(2) 0.30548(15) 0.0188(5) Uani 1 1 d . .
C30 C 0.9853(3) 0.3653(2) 0.18329(17) 0.0247(6) Uani 1 1 d . .
H30 H 1.0634 0.3378 0.1661 0.030 Uiso 1 1 calc R U
C24 C 0.3517(3) 0.3677(2) 0.45701(17) 0.0229(6) Uani 1 1 d . .
H24 H 0.3842 0.3079 0.4677 0.028 Uiso 1 1 calc R U
C36 C 0.2428(3) 0.4800(2) -0.00819(17) 0.0280(6) Uani 1 1 d . .
H36 H 0.1707 0.4427 -0.0537 0.034 Uiso 1 1 calc R U
C31 C 1.0186(3) 0.4734(2) 0.20499(17) 0.0257(6) Uani 1 1 d . .
H31 H 1.1192 0.5189 0.2020 0.031 Uiso 1 1 calc R U
C40 C 0.1121(4) 0.7915(3) 0.6207(2) 0.0382(8) Uani 1 1 d . .
H40A H 0.1309 0.7259 0.6371 0.046 Uiso 1 1 calc R U
H40B H 0.0790 0.7817 0.5612 0.046 Uiso 1 1 calc R U

loop_
_atom_site_aniso_label
_atom_site_aniso_U_11
_atom_site_aniso_U_22
_atom_site_aniso_U_33
_atom_site_aniso_U_23
_atom_site_aniso_U_13
_atom_site_aniso_U_12
P2 0.0164(3) 0.0166(3) 0.0163(3) 0.0035(2) 0.0064(2) 0.0056(3)
P1 0.0163(3) 0.0145(3) 0.0165(3) 0.0043(2) 0.0052(2) 0.0034(2)
P3 0.0191(3) 0.0156(3) 0.0191(3) 0.0032(3) 0.0049(3) 0.0074(3)
Cl1 0.0492(5) 0.0711(6) 0.0400(5) -0.0005(4) -0.0016(4) 0.0374(5)
Cl2 0.0648(6) 0.0400(5) 0.0361(5) 0.0027(4) 0.0137(4) 0.0050(4)
O5 0.0228(10) 0.0213(9) 0.0253(10) 0.0102(8) 0.0006(8) 0.0062(8)
O6 0.0214(10) 0.0158(9) 0.0341(11) 0.0091(8) 0.0050(8) 0.0036(7)
O1 0.0369(11) 0.0291(10) 0.0271(11) 0.0103(8) 0.0118(8) 0.0210(9)
O4 0.0300(11) 0.0168(9) 0.0332(11) 0.0068(8) 0.0178(8) 0.0035(8)
O2 0.0322(11) 0.0321(11) 0.0389(12) 0.0169(9) 0.0235(9) 0.0183(9)
O3 0.0253(11) 0.0464(12) 0.0381(12) 0.0234(10) 0.0166(9) 0.0197(9)
N3 0.0136(10) 0.0156(10) 0.0193(11) 0.0035(8) 0.0091(8) 0.0056(8)
N2 0.0197(11) 0.0160(10) 0.0199(11) 0.0037(8) 0.0037(9) 0.0064(9)
N1 0.0178(11) 0.0162(10) 0.0145(10) 0.0022(8) 0.0037(8) 0.0048(8)
C34 0.0168(12) 0.0155(12) 0.0222(13) 0.0037(10) 0.0086(10) 0.0057(10)
C33 0.0173(13) 0.0159(13) 0.0231(14) 0.0026(10) 0.0088(10) 0.0085(10)
C9 0.0248(14) 0.0165(13) 0.0259(15) 0.0064(10) 0.0063(11) 0.0042(10)
C21 0.0171(13) 0.0175(12) 0.0199(13) 0.0041(10) 0.0039(10) 0.0034(10)
C20 0.0163(13) 0.0186(13) 0.0203(13) 0.0031(10) 0.0056(10) 0.0036(10)
C14 0.0202(13) 0.0126(12) 0.0176(13) 0.0065(9) 0.0026(10) 0.0040(10)
C22 0.0176(13) 0.0286(14) 0.0222(14) 0.0059(11) 0.0078(10) 0.0083(11)
C38 0.0143(12) 0.0174(12) 0.0176(13) 0.0039(10) 0.0079(9) 0.0044(10)
C39 0.0150(12) 0.0197(12) 0.0182(13) 0.0064(10) 0.0094(10) 0.0067(10)
C10 0.0287(15) 0.0173(13) 0.0293(15) 0.0039(11) 0.0014(11) 0.0105(11)
C29 0.0251(14) 0.0190(13) 0.0219(14) 0.0016(10) 0.0033(11) 0.0085(11)
C23 0.0246(14) 0.0255(14) 0.0225(14) 0.0099(11) 0.0065(11) 0.0061(11)
C1 0.0170(12) 0.0125(11) 0.0165(13) -0.0007(9) 0.0046(9) 0.0009(9)
C19 0.0207(13) 0.0194(12) 0.0187(13) 0.0067(10) 0.0070(10) 0.0077(10)
C15 0.0237(14) 0.0201(13) 0.0236(14) 0.0038(10) 0.0068(11) 0.0108(11)
C12 0.0183(13) 0.0195(12) 0.0124(12) 0.0005(10) 0.0001(10) 0.0049(10)
C18 0.0191(13) 0.0251(14) 0.0256(15) 0.0105(11) 0.0057(11) 0.0068(11)
C28 0.0212(13) 0.0203(13) 0.0200(13) 0.0039(10) 0.0042(10) 0.0059(10)
C11 0.0226(14) 0.0219(13) 0.0226(14) 0.0008(11) 0.0042(10) 0.0081(11)
C6 0.0189(13) 0.0211(13) 0.0204(13) 0.0037(10) 0.0029(10) 0.0046(10)
C17 0.0247(15) 0.0239(14) 0.0240(15) 0.0056(11) -0.0003(11) 0.0034(11)
C7 0.0239(14) 0.0150(12) 0.0183(13) 0.0019(10) 0.0050(10) 0.0031(11)
C4 0.0174(13) 0.0221(13) 0.0250(14) -0.0034(11) 0.0083(11) 0.0005(10)
C2 0.0202(13) 0.0165(12) 0.0210(14) 0.0041(10) 0.0056(10) 0.0042(10)
C8 0.0198(13) 0.0153(12) 0.0176(13) 0.0017(10) 0.0030(10) 0.0028(10)
C37 0.0263(14) 0.0245(14) 0.0199(14) 0.0060(11) 0.0032(11) 0.0061(11)
C3 0.0251(14) 0.0150(12) 0.0218(14) 0.0014(10) 0.0120(11) 0.0010(10)
C16 0.0335(16) 0.0193(13) 0.0213(14) 0.0006(11) 0.0030(11) 0.0087(11)
C26 0.0257(14) 0.0171(13) 0.0191(13) 0.0024(10) 0.0058(10) 0.0086(11)
C5 0.0194(14) 0.0266(14) 0.0264(15) -0.0004(11) 0.0011(11) 0.0081(11)
C27 0.0181(13) 0.0192(12) 0.0173(13) 0.0023(10) 0.0043(10) 0.0076(10)
C25 0.0213(13) 0.0196(13) 0.0179(13) 0.0039(10) 0.0028(10) 0.0067(10)
C32 0.0207(13) 0.0170(12) 0.0239(14) 0.0012(10) 0.0016(10) 0.0037(10)
C35 0.0262(14) 0.0146(12) 0.0258(15) 0.0009(10) 0.0083(11) 0.0028(10)
C13 0.0194(14) 0.0227(13) 0.0161(13) 0.0038(10) 0.0052(10) 0.0076(10)
C30 0.0216(14) 0.0286(14) 0.0268(15) 0.0009(11) 0.0056(11) 0.0114(11)
C24 0.0245(14) 0.0206(13) 0.0245(14) 0.0073(11) 0.0037(11) 0.0068(11)
C36 0.0310(16) 0.0270(15) 0.0193(14) -0.0007(11) -0.0015(11) 0.0006(12)
C31 0.0158(13) 0.0276(15) 0.0305(16) 0.0016(12) 0.0043(11) 0.0015(11)
C40 0.0451(19) 0.0442(18) 0.0278(17) -0.0040(14) -0.0008(14) 0.0213(15)

loop_
_atom_type_symbol
_atom_type_description
_atom_type_scat_dispersion_real
_atom_type_scat_dispersion_imag
_atom_type_scat_source
C C 0.0033 0.0016 'International Tables Vol C Tables 4.2.6.8 and 6.1.1.4'
H H 0.0000 0.0000 'International Tables Vol C Tables 4.2.6.8 and 6.1.1.4'
Cl Cl 0.1484 0.1585 'International Tables Vol C Tables 4.2.6.8 and 6.1.1.4'
N N 0.0061 0.0033 'International Tables Vol C Tables 4.2.6.8 and 6.1.1.4'
O O 0.0106 0.0060 'International Tables Vol C Tables 4.2.6.8 and 6.1.1.4'
P P 0.1023 0.0942 'International Tables Vol C Tables 4.2.6.8 and 6.1.1.4'

loop_
_geom_angle_atom_site_label_1
_geom_angle_atom_site_label_2
_geom_angle_atom_site_label_3
_geom_angle
C14 P2 C13 100.58(11)
C14 P2 C20 97.11(11)
C13 P2 C20 99.35(11)
C1 P1 C7 101.19(11)
C1 P1 C39 96.47(11)
C7 P1 C39 92.51(11)
C27 P3 C26 98.11(11)
C27 P3 C33 96.52(11)
C26 P3 C33 92.46(11)
C34 N3 C38 116.6(2)
C21 N2 C25 117.3(2)
C12 N1 C8 117.9(2)
N3 C34 C35 123.3(2)
N3 C34 C33 116.6(2)
C35 C34 C33 120.1(2)
O6 C33 C34 120.0(2)
O6 C33 P3 122.03(19)
C34 C33 P3 117.97(17)
C10 C9 C8 118.5(2)
C10 C9 H9 120.7
C8 C9 H9 120.7
N2 C21 C22 123.1(2)
N2 C21 C20 117.0(2)
C22 C21 C20 119.9(2)
O2 C20 C21 120.0(2)
O2 C20 P2 126.17(19)
C21 C20 P2 113.81(18)
C19 C14 C15 119.3(2)
C19 C14 P2 119.66(19)
C15 C14 P2 121.01(19)
C23 C22 C21 118.7(2)
C23 C22 H22 120.6
C21 C22 H22 120.6
N3 C38 C37 123.5(2)
N3 C38 C39 116.5(2)
C37 C38 C39 120.0(2)
O5 C39 C38 120.3(2)
O5 C39 P1 122.73(19)
C38 C39 P1 116.98(17)
C9 C10 C11 119.3(2)
C9 C10 H10 120.3
C11 C10 H10 120.3
C28 C29 C30 120.1(2)
C28 C29 H29 119.9
C30 C29 H29 119.9
C22 C23 C24 119.0(2)
C22 C23 H23 120.5
C24 C23 H23 120.5
C6 C1 C2 118.7(2)
C6 C1 P1 115.57(19)
C2 C1 P1 125.68(19)
C18 C19 C14 120.2(2)
C18 C19 H19 119.9
C14 C19 H19 119.9
C16 C15 C14 119.7(2)
C16 C15 H15 120.1
C14 C15 H15 120.1
N1 C12 C11 123.4(2)
N1 C12 C13 115.4(2)
C11 C12 C13 121.1(2)
C17 C18 C19 120.1(2)
C17 C18 H18 120.0
C19 C18 H18 120.0
C29 C28 C27 120.7(2)
C29 C28 H28 119.7
C27 C28 H28 119.7
C12 C11 C10 118.1(2)
C12 C11 H11 120.9
C10 C11 H11 120.9
C5 C6 C1 120.8(2)
C5 C6 H6 119.6
C1 C6 H6 119.6
C16 C17 C18 120.2(3)
C16 C17 H17 119.9
C18 C17 H17 119.9
O4 C7 C8 121.6(2)
O4 C7 P1 124.3(2)
C8 C7 P1 113.92(17)
C5 C4 C3 119.7(2)
C5 C4 H4 120.1
C3 C4 H4 120.1
C3 C2 C1 120.5(2)
C3 C2 H2 119.8
C1 C2 H2 119.8
N1 C8 C9 122.7(2)
N1 C8 C7 114.9(2)
C9 C8 C7 122.4(2)
C36 C37 C38 118.9(2)
C36 C37 H37 120.5
C38 C37 H37 120.5
C2 C3 C4 120.1(2)
C2 C3 H3 120.0
C4 C3 H3 120.0
C17 C16 C15 120.4(3)
C17 C16 H16 119.8
C15 C16 H16 119.8
O1 C26 C25 121.6(2)
O1 C26 P3 123.9(2)
C25 C26 P3 114.25(17)
C4 C5 C6 120.2(2)
C4 C5 H5 119.9
C6 C5 H5 119.9
C28 C27 C32 118.8(2)
C28 C27 P3 123.86(19)
C32 C27 P3 117.25(18)
N2 C25 C24 123.5(2)
N2 C25 C26 115.8(2)
C24 C25 C26 120.7(2)
C31 C32 C27 120.1(2)
C31 C32 H32 120.0
C27 C32 H32 120.0
C36 C35 C34 118.8(2)
C36 C35 H35 120.6
C34 C35 H35 120.6
O3 C13 C12 120.0(2)
O3 C13 P2 124.9(2)
C12 C13 P2 114.46(17)
C31 C30 C29 119.9(2)
C31 C30 H30 120.1
C29 C30 H30 120.1
C23 C24 C25 118.3(2)
C23 C24 H24 120.9
C25 C24 H24 120.9
C37 C36 C35 118.8(2)
C37 C36 H36 120.6
C35 C36 H36 120.6
C30 C31 C32 120.5(2)
C30 C31 H31 119.8
C32 C31 H31 119.8
Cl2 C40 Cl1 111.76(17)
Cl2 C40 H40A 109.3
Cl1 C40 H40A 109.3
Cl2 C40 H40B 109.3
Cl1 C40 H40B 109.3
H40A C40 H40B 107.9

loop_
_geom_bond_atom_site_label_1
_geom_bond_atom_site_label_2
_geom_bond_distance
P2 C14 1.829(2)
P2 C13 1.867(3)
P2 C20 1.883(3)
P1 C1 1.826(3)
P1 C7 1.868(3)
P1 C39 1.878(3)
P3 C27 1.824(3)
P3 C26 1.881(3)
P3 C33 1.883(3)
Cl1 C40 1.770(3)
Cl2 C40 1.742(3)
O5 C39 1.207(3)
O6 C33 1.213(3)
O1 C26 1.205(3)
O4 C7 1.209(3)
O2 C20 1.206(3)
O3 C13 1.204(3)
N3 C34 1.338(3)
N3 C38 1.339(3)
N2 C21 1.332(3)
N2 C25 1.334(3)
N1 C12 1.333(3)
N1 C8 1.333(3)
C34 C35 1.389(4)
C34 C33 1.483(3)
C9 C10 1.374(4)
C9 C8 1.391(4)
C9 H9 0.9300
C21 C22 1.390(4)
C21 C20 1.499(3)
C14 C19 1.388(4)
C14 C15 1.395(4)
C22 C23 1.372(4)
C22 H22 0.9300
C38 C37 1.384(4)
C38 C39 1.489(3)
C10 C11 1.386(4)
C10 H10 0.9300
C29 C28 1.373(4)
C29 C30 1.387(4)
C29 H29 0.9300
C23 C24 1.380(4)
C23 H23 0.9300
C1 C6 1.390(4)
C1 C2 1.391(3)
C19 C18 1.384(4)
C19 H19 0.9300
C15 C16 1.385(4)
C15 H15 0.9300
C12 C11 1.379(3)
C12 C13 1.507(3)
C18 C17 1.377(4)
C18 H18 0.9300
C28 C27 1.394(3)
C28 H28 0.9300
C11 H11 0.9300
C6 C5 1.378(4)
C6 H6 0.9300
C17 C16 1.373(4)
C17 H17 0.9300
C7 C8 1.493(4)
C4 C5 1.372(4)
C4 C3 1.394(4)
C4 H4 0.9300
C2 C3 1.376(4)
C2 H2 0.9300
C37 C36 1.371(4)
C37 H37 0.9300
C3 H3 0.9300
C16 H16 0.9300
C26 C25 1.489(4)
C5 H5 0.9300
C27 C32 1.395(4)
C25 C24 1.387(4)
C32 C31 1.384(4)
C32 H32 0.9300
C35 C36 1.374(4)
C35 H35 0.9300
C30 C31 1.373(4)
C30 H30 0.9300
C24 H24 0.9300
C36 H36 0.9300
C31 H31 0.9300
C40 H40A 0.9700
C40 H40B 0.9700

loop_
_geom_torsion_atom_site_label_1
_geom_torsion_atom_site_label_2
_geom_torsion_atom_site_label_3
_geom_torsion_atom_site_label_4
_geom_torsion
C38 N3 C34 C35 4.0(3)
C38 N3 C34 C33 -173.2(2)
N3 C34 C33 O6 166.3(2)
C35 C34 C33 O6 -11.0(4)
N3 C34 C33 P3 -14.2(3)
C35 C34 C33 P3 168.47(19)
C27 P3 C33 O6 82.4(2)
C26 P3 C33 O6 -16.1(2)
C27 P3 C33 C34 -97.15(19)
C26 P3 C33 C34 164.40(19)
C25 N2 C21 C22 -0.4(4)
C25 N2 C21 C20 178.1(2)
N2 C21 C20 O2 177.1(2)
C22 C21 C20 O2 -4.3(4)
N2 C21 C20 P2 -2.6(3)
C22 C21 C20 P2 176.03(19)
C14 P2 C20 O2 96.8(2)
C13 P2 C20 O2 -5.2(3)
C14 P2 C20 C21 -83.50(19)
C13 P2 C20 C21 174.49(18)
C13 P2 C14 C19 -129.7(2)
C20 P2 C14 C19 129.3(2)
C13 P2 C14 C15 50.8(2)
C20 P2 C14 C15 -50.1(2)
N2 C21 C22 C23 -2.3(4)
C20 C21 C22 C23 179.2(2)
C34 N3 C38 C37 -1.6(3)
C34 N3 C38 C39 177.3(2)
N3 C38 C39 O5 -171.7(2)
C37 C38 C39 O5 7.2(4)
N3 C38 C39 P1 9.3(3)
C37 C38 C39 P1 -171.80(19)
C1 P1 C39 O5 -83.1(2)
C7 P1 C39 O5 18.5(2)
C1 P1 C39 C38 95.92(19)
C7 P1 C39 C38 -162.51(19)
C8 C9 C10 C11 -1.5(4)
C21 C22 C23 C24 2.8(4)
C7 P1 C1 C6 136.10(19)
C39 P1 C1 C6 -130.03(19)
C7 P1 C1 C2 -42.9(2)
C39 P1 C1 C2 50.9(2)
C15 C14 C19 C18 -1.1(4)
P2 C14 C19 C18 179.41(18)
C19 C14 C15 C16 0.6(4)
P2 C14 C15 C16 -179.92(19)
C8 N1 C12 C11 0.0(3)
C8 N1 C12 C13 177.3(2)
C14 C19 C18 C17 0.8(4)
C30 C29 C28 C27 0.2(4)
N1 C12 C11 C10 1.0(4)
C13 C12 C11 C10 -176.1(2)
C9 C10 C11 C12 -0.2(4)
C2 C1 C6 C5 -0.2(4)
P1 C1 C6 C5 -179.31(19)
C19 C18 C17 C16 0.0(4)
C1 P1 C7 O4 -16.7(3)
C39 P1 C7 O4 -113.8(2)
C1 P1 C7 C8 168.75(18)
C39 P1 C7 C8 71.65(19)
C6 C1 C2 C3 -0.5(3)
P1 C1 C2 C3 178.50(18)
C12 N1 C8 C9 -1.8(4)
C12 N1 C8 C7 177.1(2)
C10 C9 C8 N1 2.6(4)
C10 C9 C8 C7 -176.3(2)
O4 C7 C8 N1 -161.4(2)
P1 C7 C8 N1 13.3(3)
O4 C7 C8 C9 17.5(4)
P1 C7 C8 C9 -167.8(2)
N3 C38 C37 C36 -1.6(4)
C39 C38 C37 C36 179.5(2)
C1 C2 C3 C4 -0.3(4)
C5 C4 C3 C2 1.8(4)
C18 C17 C16 C15 -0.5(4)
C14 C15 C16 C17 0.2(4)
C27 P3 C26 O1 9.8(3)
C33 P3 C26 O1 106.8(2)
C27 P3 C26 C25 -175.45(18)
C33 P3 C26 C25 -78.50(19)
C3 C4 C5 C6 -2.5(4)
C1 C6 C5 C4 1.7(4)
C29 C28 C27 C32 -0.8(4)
C29 C28 C27 P3 -176.64(19)
C26 P3 C27 C28 48.1(2)
C33 P3 C27 C28 -45.3(2)
C26 P3 C27 C32 -127.8(2)
C33 P3 C27 C32 138.8(2)
C21 N2 C25 C24 2.7(4)
C21 N2 C25 C26 -175.1(2)
O1 C26 C25 N2 170.4(2)
P3 C26 C25 N2 -4.5(3)
O1 C26 C25 C24 -7.5(4)
P3 C26 C25 C24 177.7(2)
C28 C27 C32 C31 1.3(4)
P3 C27 C32 C31 177.4(2)
N3 C34 C35 C36 -3.0(4)
C33 C34 C35 C36 174.1(2)
N1 C12 C13 O3 -162.4(2)
C11 C12 C13 O3 14.9(4)
N1 C12 C13 P2 8.9(3)
C11 C12 C13 P2 -173.78(19)
C14 P2 C13 O3 -121.6(2)
C20 P2 C13 O3 -22.5(3)
C14 P2 C13 C12 67.57(19)
C20 P2 C13 C12 166.68(17)
C28 C29 C30 C31 -0.1(4)
C22 C23 C24 C25 -0.7(4)
N2 C25 C24 C23 -2.1(4)
C26 C25 C24 C23 175.6(2)
C38 C37 C36 C35 2.6(4)
C34 C35 C36 C37 -0.4(4)
C29 C30 C31 C32 0.6(4)
C27 C32 C31 C30 -1.2(4)
